data_2016015
loop_
_publ_author_name
'Filaretov, Andrey'
'Schenk, Kurt J.'
'Rusakov, Dmitriy'
'Chapuis, Gervais'

_publ_section_title
;
 Potassium gallium hydrogenphosphate fluoride, K~2~Ga[H(HPO~4~)~2~]F~2~
;
_journal_coeditor_code BC3042
_journal_issue 7
_journal_name_full 'Acta Crystallographica Section C'
_journal_page_first i54
_journal_page_last i56
_journal_paper_doi 10.1107/S0108270107025437
_journal_volume 63
_journal_year 2007
_chemical_formula_iupac 'K2 Ga [H (H P O4)2] F2'
_chemical_formula_moiety 'F2 Ga H3 O8 P2 2-, 2(K+)'
_chemical_formula_structural 'K2 Ga [H (H P O4)2] F2'
_chemical_formula_sum 'F2 Ga H3 K2 O8 P2'
_chemical_formula_weight 378.9
_chemical_name_common 'potassium gallium hydrogen phosphate fluoride'
_chemical_name_systematic
;
dipotassium gallium {hydrogen bis[hydrogenphosphate(V)]} difluoride
;
_space_group_IT_number 14
_symmetry_cell_setting monoclinic
_symmetry_space_group_name_Hall '-P 2ybc'
_symmetry_space_group_name_H-M 'P 1 21/c 1'
_atom_sites_solution_hydrogens difmap
_atom_sites_solution_primary direct
_atom_sites_solution_secondary difmap
_cell_angle_alpha 90
_cell_angle_beta 92.941(10)
_cell_angle_gamma 90
_cell_formula_units_Z 2
_cell_length_a 4.7449(6)
_cell_length_b 8.2814(8)
_cell_length_c 10.8351(13)
_cell_measurement_reflns_used 24572
_cell_measurement_temperature 293(2)
_cell_measurement_theta_max 38.27
_cell_measurement_theta_min 4.30
_cell_volume 425.20(8)
_computing_cell_refinement X-AREA???
_computing_data_collection 'X-AREA (Stoe & Cie, 2006)'
_computing_data_reduction 'X-RED (Stoe & Cie, 2005)'
_computing_molecular_graphics 'DIAMOND (Brandenburg, 1999 or 2001?)'
_computing_publication_material JANA2000
_computing_structure_refinement 'JANA2000 (Pet\<r\'i\<cek <i>et al.</i>,  2000)'
_computing_structure_solution 'SIR02 (Burla <i>et al.</i>,  2003)'
_diffrn_ambient_temperature 293(2)
_diffrn_detector_area_resol_mean 6.67
_diffrn_measured_fraction_theta_full 0.96
_diffrn_measurement_device '2-circle goniometer'
_diffrn_measurement_device_type 'STOE IPDS II'
_diffrn_measurement_method 'rotation method'
_diffrn_radiation_monochromator graphite
_diffrn_radiation_source 'fine-focus sealed tube'
_diffrn_radiation_type 'Mo K\a'
_diffrn_radiation_wavelength 0.71073
_diffrn_reflns_av_R_equivalents 0.0241
_diffrn_reflns_av_sigmaI/netI 0.0031
_diffrn_reflns_limit_h_max 8
_diffrn_reflns_limit_h_min -8
_diffrn_reflns_limit_k_max 14
_diffrn_reflns_limit_k_min -13
_diffrn_reflns_limit_l_max 18
_diffrn_reflns_limit_l_min -18
_diffrn_reflns_number 11412
_diffrn_reflns_theta_full 38.88
_diffrn_reflns_theta_max 38.88
_diffrn_reflns_theta_min 4.30
_diffrn_standards_number 0
_exptl_absorpt_coefficient_mu 4.65
_exptl_absorpt_correction_T_max 0.6442
_exptl_absorpt_correction_T_min 0.4679
_exptl_absorpt_correction_type integration
_exptl_absorpt_process_details 'X-RED (Stoe & Cie, 2005)'
_exptl_crystal_colour colourless
_exptl_crystal_density_diffrn 2.9583
_exptl_crystal_density_method 'not measured'
_exptl_crystal_description 'pseudo cubic'
_exptl_crystal_F_000 368
_exptl_crystal_size_max 0.13
_exptl_crystal_size_mid 0.13
_exptl_crystal_size_min 0.12
_refine_diff_density_max 0.35
_refine_diff_density_min -0.33
_refine_ls_extinction_coef 0.0042(4)
_refine_ls_extinction_method
;
B-C type 1 Gaussian isotropic
[Becker, P. J. & Coppens, P. (1974). Acta Cryst. A30, 129--153]
;
_refine_ls_goodness_of_fit_ref 1.23
_refine_ls_hydrogen_treatment mixed
_refine_ls_number_constraints 0
_refine_ls_number_parameters 77
_refine_ls_number_reflns 1824
_refine_ls_number_restraints 0
_refine_ls_restrained_S_all 1.23
_refine_ls_R_factor_all 0.0168
_refine_ls_R_factor_gt 0.0156
_refine_ls_shift/su_max 0.0012
_refine_ls_shift/su_mean 0.0001
_refine_ls_structure_factor_coef F
_refine_ls_weighting_details 'w = 1/[\s^2^(F)+0.000625F^2^]'
_refine_ls_weighting_scheme sigma
_refine_ls_wR_factor_gt 0.0319
_refine_ls_wR_factor_ref 0.0333
_reflns_number_gt 1768
_reflns_number_total 1824
_reflns_threshold_expression I>3\s(I)
_cod_data_source_file bc3042.cif
_cod_data_source_block I
_cod_original_sg_symbol_H-M 'P 21/c'
_cod_database_code 2016015

loop_
_symmetry_equiv_pos_site_id
_symmetry_equiv_pos_as_xyz
1 x,y,z
2 -x,1/2+y,1/2-z
3 -x,-y,-z
4 x,1/2-y,1/2+z

loop_
_atom_site_type_symbol
_atom_site_label
_atom_site_fract_x
_atom_site_fract_y
_atom_site_fract_z
_atom_site_U_iso_or_equiv
_atom_site_adp_type
_atom_site_calc_flag
_atom_site_occupancy
Ga Ga1 0.5 0.5 0.5 0.00634(5) Uani d 1
K K1 0.50416(5) 0.09965(3) 0.33230(2) 0.01614(7) Uani d 1
P P1 0.01485(4) 0.26253(3) 0.58517(2) 0.00680(7) Uani d 1
F F1 0.32320(13) 0.40952(8) 0.35374(6) 0.01161(14) Uani d 1
O O1 -0.24822(15) 0.31059(9) 0.50932(7) 0.01073(16) Uani d 1
O O2 0.23576(15) 0.39271(9) 0.60658(7) 0.01034(16) Uani d 1
O O3 0.15181(16) 0.11252(9) 0.52894(9) 0.01435(18) Uani d 1
O O4 -0.09342(17) 0.21143(12) 0.71591(8) 0.0166(2) Uani d 1
H H1 0.025(5) 0.166(3) 0.764(3) 0.035 Uiso d 1
H H2 0.059(12) 0.051(8) 0.509(5) 0.035 Uiso d 0.5

loop_
_atom_site_aniso_label
_atom_site_aniso_U_11
_atom_site_aniso_U_22
_atom_site_aniso_U_33
_atom_site_aniso_U_12
_atom_site_aniso_U_13
_atom_site_aniso_U_23
_atom_site_aniso_type_symbol
Ga1 0.00602(9) 0.00642(9) 0.00643(10) -0.00058(3) -0.00116(6) -0.00051(3) Ga
K1 0.01872(11) 0.01775(12) 0.01182(12) 0.00461(7) -0.00052(8) -0.00101(7) K
P1 0.00568(11) 0.00597(11) 0.00871(12) 0.00003(6) -0.00009(8) 0.00102(6) P
F1 0.0117(2) 0.0132(3) 0.0095(2) -0.00176(18) -0.00295(19) -0.00266(19) F
O1 0.0092(2) 0.0098(3) 0.0128(3) 0.00198(19) -0.0037(2) -0.0004(2) O
O2 0.0097(2) 0.0104(3) 0.0110(3) -0.0035(2) 0.0003(2) -0.0009(2) O
O3 0.0115(3) 0.0075(3) 0.0241(4) 0.0019(2) 0.0010(3) -0.0039(2) O
O4 0.0126(3) 0.0240(4) 0.0135(3) 0.0020(3) 0.0030(3) 0.0094(3) O

loop_
_atom_type_symbol
_atom_type_scat_dispersion_real
_atom_type_scat_dispersion_imag
_atom_type_scat_source
K 0.201 0.249 'International Tables Vol C Tables  4.2.6.8 and 6.1.1.1'
Ga 0.231 1.608 'International Tables Vol C Tables  4.2.6.8 and 6.1.1.1'
F 0.017 0.010 'International Tables Vol C Tables  4.2.6.8 and 6.1.1.1'
H 0.000 0.000 'International Tables Vol C Tables  4.2.6.8 and 6.1.1.1'
O 0.011 0.006 'International Tables Vol C Tables  4.2.6.8 and 6.1.1.1'
P 0.102 0.094 'International Tables Vol C Tables  4.2.6.8 and 6.1.1.1'

loop_
_exptl_crystal_face_index_h
_exptl_crystal_face_index_k
_exptl_crystal_face_index_l
_exptl_crystal_face_perp_dist
0 -1 1 0.0682
0 1 -1 0.0638
0 1 1 0.0437
0 -1 -1 0.0760
-3 1 1 0.0607
3 -1 -1 0.0686
-1 1 2 0.0741

loop_
_geom_angle_atom_site_label_1
_geom_angle_atom_site_label_2
_geom_angle_atom_site_label_3
_geom_angle_site_symmetry_1
_geom_angle_site_symmetry_3
_geom_angle
_geom_angle_publ_flag
F1 Ga1 F1 . 3_666 180 yes
F1 Ga1 O1 . 1_655 88.26(3) yes
F1 Ga1 O1 . 3_566 91.74(3) yes
F1 Ga1 O2 . . 92.53(3) yes
F1 Ga1 O2 . 3_666 87.47(3) yes
F1 Ga1 F1 3_666 . 180 no
F1 Ga1 O1 3_666 1_655 91.74(3) no
F1 Ga1 O1 3_666 3_566 88.26(3) no
F1 Ga1 O2 3_666 . 87.47(3) no
F1 Ga1 O2 3_666 3_666 92.53(3) no
O1 Ga1 O1 1_655 3_566 180 yes
O1 Ga1 O2 1_655 . 90.77(3) yes
O1 Ga1 O2 1_655 3_666 89.23(3) yes
O1 Ga1 O1 3_566 1_655 180 no
O1 Ga1 O2 3_566 . 89.23(3) no
O1 Ga1 O2 3_566 3_666 90.77(3) no
O2 Ga1 O2 . 3_666 180 yes
O2 Ga1 O2 3_666 . 180 no
F1 K1 F1 . 2_645 135.94(2) no
F1 K1 O1 . 1_655 58.49(2) no
F1 K1 O2 . 4_554 85.35(2) no
F1 K1 O3 . . 72.13(2) no
F1 K1 O3 . 3_656 136.71(2) no
F1 K1 O4 . 3_556 124.83(2) no
F1 K1 O4 . 4_654 74.83(2) no
F1 K1 F1 2_645 . 135.94(2) no
F1 K1 O1 2_645 1_655 137.39(2) no
F1 K1 O2 2_645 4_554 59.18(2) no
F1 K1 O3 2_645 . 143.87(2) no
F1 K1 O3 2_645 3_656 81.04(2) no
F1 K1 O4 2_645 3_556 67.87(2) no
F1 K1 O4 2_645 4_654 75.67(2) no
O1 K1 O2 1_655 4_554 139.99(2) no
O1 K1 O3 1_655 . 72.50(2) no
O1 K1 O3 1_655 3_656 79.08(2) no
O1 K1 O4 1_655 3_556 145.90(2) no
O1 K1 O4 1_655 4_654 71.98(2) no
O2 K1 O3 4_554 . 114.81(2) no
O2 K1 O3 4_554 3_656 137.72(3) no
O2 K1 O4 4_554 3_556 67.82(2) no
O2 K1 O4 4_554 4_654 83.13(2) no
O3 K1 O3 . 3_656 88.24(3) no
O3 K1 O4 . 3_556 76.97(2) no
O3 K1 O4 . 4_654 140.44(3) no
O3 K1 O3 3_656 . 88.24(3) no
O3 K1 O4 3_656 3_556 85.23(2) no
O3 K1 O4 3_656 4_654 101.54(2) no
O4 K1 O4 3_556 4_654 141.41(3) no
O4 K1 O4 4_654 3_556 141.41(3) no
O1 P1 O2 . . 116.22(4) yes
O1 P1 O3 . . 110.50(4) yes
O1 P1 O4 . . 105.01(4) yes
O2 P1 O3 . . 109.39(4) yes
O2 P1 O4 . . 107.83(5) yes
O3 P1 O4 . . 107.44(5) yes

loop_
_geom_bond_atom_site_label_1
_geom_bond_atom_site_label_2
_geom_bond_site_symmetry_2
_geom_bond_distance
_geom_bond_publ_flag
Ga1 F1 . 1.9079(6) yes
Ga1 F1 3_666 1.9079(6) yes
Ga1 O1 1_655 1.9712(7) yes
Ga1 O1 3_566 1.9712(7) yes
Ga1 O2 . 1.9604(7) yes
Ga1 O2 3_666 1.9604(7) yes
K1 F1 . 2.7197(7) yes
K1 F1 2_645 2.7172(7) yes
K1 O1 1_655 2.8070(8) yes
K1 O2 4_554 2.6996(8) yes
K1 O3 . 2.7770(9) yes
K1 O3 3_656 2.7858(8) yes
K1 O4 3_556 3.2562(9) yes
K1 O4 4_654 2.8163(9) yes
P1 F1 . 3.2073(7) yes
P1 F1 3_566 3.2398(7) yes
P1 O1 . 1.5121(7) yes
P1 O2 . 1.5133(7) yes
P1 O3 . 1.5419(8) yes
P1 O4 . 1.5889(9) yes
H1 O4 . 0.84(3) yes
H2 O3 . 0.70(6) yes

loop_
_geom_hbond_atom_site_label_D
_geom_hbond_atom_site_label_H
_geom_hbond_atom_site_label_A
_geom_hbond_site_symmetry_A
_geom_hbond_distance_DH
_geom_hbond_distance_HA
_geom_hbond_distance_DA
_geom_hbond_angle_DHA
_geom_hbond_publ_flag
O4 H1 F1 4_555 0.84(3) 1.79(3) 2.6151(10) 170(3) yes
O3 H2 O3 3_556 0.70(6) 1.72(6) 2.4185(11) 174(7) yes
